data_1517719
loop_
_publ_author_name
'Julie A. Wilson'
'Peter E. Kraft'
'Robert L. LaDuca'

_publ_section_title
;
 Dipyridylamide isomer influenced dimensionality in luminescent cadmium
 phthalate coordination polymers with similar tetranuclear clusters and
 ribbon motifs
;
_journal_name_full
;
Inorganica Chimica Acta
;
_journal_page_first 97
_journal_page_last 104
_journal_volume 404
_journal_year 2013
_chemical_formula_sum 'C27 H19.5 Cd2 N3 O10.25'
_chemical_formula_weight 774.76
_space_group_IT_number 60
_symmetry_cell_setting orthorhombic
_symmetry_space_group_name_Hall '-P 2n 2ab'
_symmetry_space_group_name_H-M 'P b c n'
_atom_sites_solution_hydrogens geom
_atom_sites_solution_primary direct
_atom_sites_solution_secondary difmap
_cell_angle_alpha 90.00
_cell_angle_beta 90.00
_cell_angle_gamma 90.00
_cell_formula_units_Z 8
_cell_length_a 7.4378(5)
_cell_length_b 20.8710(14)
_cell_length_c 33.529(2)
_cell_measurement_reflns_used 9981
_cell_measurement_temperature 173(2)
_cell_measurement_theta_max 25.28
_cell_measurement_theta_min 2.43
_cell_volume 5204.9(6)
_computing_cell_refinement 'Bruker SAINT'
_computing_data_collection 'Bruker APEX2'
_computing_data_reduction 'Bruker SAINT'
_computing_molecular_graphics 'Bruker SHELXTL'
_computing_publication_material 'Bruker SHELXTL'
_computing_structure_refinement 'SHELXL-97 (Sheldrick, 2008)'
_computing_structure_solution 'SHELXS-97 (Sheldrick, 2008)'
_diffrn_ambient_temperature 173(2)
_diffrn_measured_fraction_theta_full 0.999
_diffrn_measured_fraction_theta_max 0.998
_diffrn_measurement_device_type 'Bruker APEX-II CCD'
_diffrn_measurement_method '\f and \w scans'
_diffrn_radiation_monochromator graphite
_diffrn_radiation_source 'fine-focus sealed tube'
_diffrn_radiation_type MoK\a
_diffrn_radiation_wavelength 0.71073
_diffrn_reflns_av_R_equivalents 0.0527
_diffrn_reflns_av_sigmaI/netI 0.0288
_diffrn_reflns_limit_h_max 8
_diffrn_reflns_limit_h_min -8
_diffrn_reflns_limit_k_max 24
_diffrn_reflns_limit_k_min -25
_diffrn_reflns_limit_l_max 40
_diffrn_reflns_limit_l_min -40
_diffrn_reflns_number 39830
_diffrn_reflns_theta_full 25.00
_diffrn_reflns_theta_max 25.36
_diffrn_reflns_theta_min 1.95
_exptl_absorpt_coefficient_mu 1.702
_exptl_absorpt_correction_T_max 0.8844
_exptl_absorpt_correction_T_min 0.5385
_exptl_absorpt_correction_type multi-scan
_exptl_absorpt_process_details SADABS
_exptl_crystal_colour colourless
_exptl_crystal_density_diffrn 1.977
_exptl_crystal_density_method 'not measured'
_exptl_crystal_description needle
_exptl_crystal_F_000 3044
_exptl_crystal_size_max 0.41
_exptl_crystal_size_mid 0.11
_exptl_crystal_size_min 0.07
_refine_diff_density_max 1.458
_refine_diff_density_min -0.660
_refine_diff_density_rms 0.097
_refine_ls_extinction_method none
_refine_ls_goodness_of_fit_ref 1.036
_refine_ls_hydrogen_treatment mixed
_refine_ls_matrix_type full
_refine_ls_number_parameters 396
_refine_ls_number_reflns 4758
_refine_ls_number_restraints 4
_refine_ls_restrained_S_all 1.035
_refine_ls_R_factor_all 0.0383
_refine_ls_R_factor_gt 0.0286
_refine_ls_shift/su_max 0.000
_refine_ls_shift/su_mean 0.000
_refine_ls_structure_factor_coef Fsqd
_refine_ls_weighting_details 'calc w=1/[\s^2^(Fo^2^)+(0.0251P)^2^+11.7194P] where P=(Fo^2^+2Fc^2^)/3'
_refine_ls_weighting_scheme calc
_refine_ls_wR_factor_gt 0.0625
_refine_ls_wR_factor_ref 0.0667
_reflns_number_gt 3971
_reflns_number_total 4758
_reflns_threshold_expression >2sigma(I)
_cod_data_source_file ICA-2013-404-97-104-2.cif
_cod_data_source_block pbcn
_cod_original_cell_volume 5204.8(6)
_cod_original_sg_symbol_H-M Pbcn
_cod_original_formula_sum 'C27 H19.50 Cd2 N3 O10.25'
_cod_database_code 1517719

loop_
_symmetry_equiv_pos_as_xyz
'x, y, z'
'-x+1/2, -y+1/2, z+1/2'
'-x, y, -z+1/2'
'x+1/2, -y+1/2, -z'
'-x, -y, -z'
'x-1/2, y-1/2, -z-1/2'
'x, -y, z-1/2'
'-x-1/2, y-1/2, z'

loop_
_atom_site_label
_atom_site_type_symbol
_atom_site_fract_x
_atom_site_fract_y
_atom_site_fract_z
_atom_site_U_iso_or_equiv
_atom_site_adp_type
_atom_site_occupancy
_atom_site_symmetry_multiplicity
_atom_site_calc_flag
_atom_site_refinement_flags
_atom_site_disorder_assembly
_atom_site_disorder_group
Cd1 Cd 0.17197(3) 0.019284(12) 0.042181(7) 0.01778(8) Uani 1 1 d . . .
Cd2 Cd 0.46477(4) -0.001615(13) 0.130952(8) 0.02237(8) Uani 1 1 d . . .
O2 O -0.1312(4) 0.19275(13) 0.20363(8) 0.0345(7) Uani 1 1 d . . .
O3 O -0.2311(3) -0.02326(12) 0.14599(8) 0.0250(6) Uani 1 1 d . . .
O4 O 0.2094(3) -0.03515(12) 0.10319(7) 0.0233(6) Uani 1 1 d . . .
O5 O -0.0335(4) -0.07100(13) 0.07407(8) 0.0307(6) Uani 1 1 d . . .
O6 O 0.2790(3) 0.08357(12) -0.00796(7) 0.0207(6) Uani 1 1 d D . .
H6A H 0.390(3) 0.0745(18) -0.0126(11) 0.025 Uiso 1 1 d D . .
H6B H 0.223(4) 0.0769(18) -0.0296(8) 0.025 Uiso 1 1 d D . .
O7 O 0.5095(3) 0.04819(12) 0.06838(7) 0.0229(6) Uani 1 1 d . . .
O8 O 0.8862(3) 0.05118(12) 0.01383(7) 0.0216(6) Uani 1 1 d . . .
O9 O 0.6383(3) 0.06423(12) -0.02053(7) 0.0203(6) Uani 1 1 d . . .
O10 O 0.5386(4) 0.10665(13) 0.12286(7) 0.0279(6) Uani 1 1 d . . .
N1 N -0.3439(4) 0.02777(15) 0.30912(9) 0.0244(7) Uani 1 1 d . . .
N2 N -0.1594(4) 0.08494(14) 0.19645(9) 0.0203(7) Uani 1 1 d D . .
H2N H -0.160(5) 0.0521(14) 0.1796(10) 0.024 Uiso 1 1 d D . .
N3 N 0.1030(4) 0.10395(14) 0.08418(8) 0.0188(6) Uani 1 1 d . . .
C1 C -0.2649(5) -0.0816(2) 0.14551(13) 0.0299(9) Uani 1 1 d . . .
C3 C -0.1152(5) -0.12788(18) 0.15375(12) 0.0259(9) Uani 1 1 d . . .
C4 C 0.1693(6) -0.20730(19) 0.17471(12) 0.0327(10) Uani 1 1 d . . .
H4 H 0.2670 -0.2336 0.1827 0.039 Uiso 1 1 calc R . .
C5 C 0.1264(5) 0.16321(18) 0.07008(11) 0.0225(8) Uani 1 1 d . . .
H5 H 0.1819 0.1681 0.0447 0.027 Uiso 1 1 calc R . .
C6 C 0.7700(5) 0.25942(18) 0.02202(11) 0.0252(9) Uani 1 1 d . . .
H6 H 0.8226 0.2949 0.0087 0.030 Uiso 1 1 calc R . .
C7 C -0.0093(5) 0.21060(18) 0.12669(11) 0.0220(8) Uani 1 1 d . . .
H7 H -0.0495 0.2472 0.1409 0.026 Uiso 1 1 calc R . .
C8 C -0.3307(5) 0.08997(19) 0.29962(11) 0.0251(8) Uani 1 1 d . . .
H8 H -0.3664 0.1206 0.3190 0.030 Uiso 1 1 calc R . .
C9 C 0.7140(5) 0.14576(16) 0.02605(10) 0.0163(7) Uani 1 1 d . . .
C10 C 0.1939(5) -0.16000(18) 0.14595(11) 0.0242(8) Uani 1 1 d . . .
H10 H 0.3080 -0.1548 0.1336 0.029 Uiso 1 1 calc R . .
C11 C 0.0746(5) 0.21743(18) 0.09029(11) 0.0250(9) Uani 1 1 d . . .
H11 H 0.0962 0.2587 0.0794 0.030 Uiso 1 1 calc R . .
C12 C -0.2326(5) 0.00375(18) 0.24409(11) 0.0264(9) Uani 1 1 d . . .
H12 H -0.1996 -0.0278 0.2250 0.032 Uiso 1 1 calc R . .
C13 C 0.6039(5) 0.21701(18) 0.07709(11) 0.0257(9) Uani 1 1 d . . .
H13 H 0.5407 0.2237 0.1014 0.031 Uiso 1 1 calc R . .
C14 C 0.7875(5) 0.19836(17) 0.00643(11) 0.0207(8) Uani 1 1 d . . .
H14 H 0.8503 0.1923 -0.0179 0.025 Uiso 1 1 calc R . .
C15 C -0.0345(5) 0.14981(17) 0.14230(10) 0.0175(7) Uani 1 1 d . . .
C16 C 0.0227(5) 0.09763(17) 0.11978(10) 0.0176(7) Uani 1 1 d . . .
H16 H 0.0042 0.0557 0.1301 0.021 Uiso 1 1 calc R . .
C17 C -0.2689(5) 0.11229(18) 0.26353(11) 0.0236(8) Uani 1 1 d . . .
C18 C 0.0527(5) -0.12075(16) 0.13539(10) 0.0180(8) Uani 1 1 d . . .
C19 C -0.2202(5) 0.06846(18) 0.23446(10) 0.0201(8) Uani 1 1 d . . .
C20 C 0.6759(5) 0.26856(18) 0.05706(12) 0.0274(9) Uani 1 1 d . . .
H20 H 0.6608 0.3106 0.0674 0.033 Uiso 1 1 calc R . .
C21 C 0.0740(5) -0.07312(16) 0.10206(10) 0.0171(8) Uani 1 1 d . . .
C22 C -0.1157(5) 0.14524(18) 0.18321(11) 0.0213(8) Uani 1 1 d . . .
C23 C 0.6233(5) 0.15482(17) 0.06197(10) 0.0175(8) Uani 1 1 d . . .
C24 C 0.7449(5) 0.08196(17) 0.00632(10) 0.0162(7) Uani 1 1 d . . .
C25 C -0.2925(5) -0.01434(19) 0.28111(11) 0.0282(9) Uani 1 1 d . . .
H25 H -0.2979 -0.0588 0.2872 0.034 Uiso 1 1 calc R . .
C26 C 0.5523(5) 0.09989(17) 0.08577(11) 0.0196(8) Uani 1 1 d . . .
C27 C -0.0002(6) -0.2157(2) 0.19161(14) 0.0399(11) Uani 1 1 d . . .
H27 H -0.0190 -0.2488 0.2106 0.048 Uiso 1 1 calc R . .
C28 C -0.1409(6) -0.1761(2) 0.18101(13) 0.0349(10) Uani 1 1 d . . .
H28 H -0.2561 -0.1823 0.1926 0.042 Uiso 1 1 calc R . .
H17 H -0.2599 0.1571 0.2586 0.042 Uiso 1 1 d R . .
O1 O -0.4224(10) -0.1029(4) 0.13588(16) 0.0409(17) Uani 0.75 1 d P . 1
O1A O -0.413(4) -0.0992(14) 0.1518(6) 0.0409(17) Uani 0.25 1 d P . 2
O1W O -0.5000 -0.1790(11) 0.2500 0.150(7) Uani 0.25 1 d P A 2

loop_
_atom_site_aniso_label
_atom_site_aniso_U_11
_atom_site_aniso_U_22
_atom_site_aniso_U_33
_atom_site_aniso_U_23
_atom_site_aniso_U_13
_atom_site_aniso_U_12
Cd1 0.02224(14) 0.01715(14) 0.01394(13) -0.00108(10) 0.00100(11) 0.00209(11)
Cd2 0.02105(15) 0.02816(16) 0.01790(14) -0.00110(11) 0.00343(11) 0.00080(12)
O2 0.059(2) 0.0242(15) 0.0200(14) -0.0040(12) 0.0105(14) 0.0039(14)
O3 0.0224(14) 0.0216(14) 0.0311(15) -0.0046(11) -0.0010(12) 0.0005(11)
O4 0.0256(15) 0.0227(14) 0.0217(13) 0.0054(11) 0.0027(11) -0.0045(11)
O5 0.0327(16) 0.0397(17) 0.0199(14) 0.0008(12) -0.0081(12) 0.0022(13)
O6 0.0181(14) 0.0224(14) 0.0217(14) 0.0012(11) -0.0016(11) -0.0017(11)
O7 0.0289(15) 0.0200(14) 0.0198(13) -0.0018(10) 0.0034(11) -0.0037(11)
O8 0.0182(13) 0.0221(14) 0.0246(14) -0.0026(11) -0.0019(11) 0.0048(11)
O9 0.0195(14) 0.0248(14) 0.0165(13) -0.0044(10) -0.0015(10) 0.0013(11)
O10 0.0356(16) 0.0347(16) 0.0135(13) -0.0007(11) 0.0061(12) -0.0057(13)
N1 0.0228(17) 0.0334(19) 0.0169(16) 0.0034(14) 0.0013(13) -0.0034(15)
N2 0.0249(17) 0.0223(17) 0.0138(15) -0.0023(12) 0.0055(13) -0.0023(14)
N3 0.0185(15) 0.0211(16) 0.0167(15) -0.0014(12) 0.0004(12) -0.0001(13)
C1 0.017(2) 0.031(2) 0.042(2) 0.0005(19) 0.0047(18) -0.0035(17)
C3 0.022(2) 0.021(2) 0.035(2) 0.0003(17) 0.0066(17) -0.0036(16)
C4 0.033(2) 0.028(2) 0.037(2) 0.0115(18) -0.004(2) 0.0066(19)
C5 0.023(2) 0.025(2) 0.0199(19) 0.0018(16) 0.0034(16) -0.0019(16)
C6 0.032(2) 0.019(2) 0.025(2) 0.0045(16) -0.0073(17) -0.0015(16)
C7 0.025(2) 0.021(2) 0.021(2) -0.0021(15) -0.0021(16) 0.0033(15)
C8 0.022(2) 0.035(2) 0.0188(19) -0.0036(16) 0.0027(16) 0.0006(18)
C9 0.0162(18) 0.0178(18) 0.0150(17) 0.0018(14) -0.0024(14) 0.0029(14)
C10 0.021(2) 0.023(2) 0.029(2) 0.0029(16) 0.0021(16) -0.0005(16)
C11 0.031(2) 0.019(2) 0.025(2) 0.0048(16) -0.0006(17) -0.0029(16)
C12 0.031(2) 0.028(2) 0.0207(19) -0.0030(16) 0.0033(17) -0.0033(18)
C13 0.024(2) 0.030(2) 0.023(2) -0.0081(17) -0.0021(16) 0.0077(17)
C14 0.022(2) 0.022(2) 0.0175(18) 0.0035(15) 0.0001(15) 0.0000(16)
C15 0.0148(18) 0.024(2) 0.0137(17) 0.0003(14) -0.0014(14) 0.0011(15)
C16 0.0194(19) 0.0204(19) 0.0130(17) 0.0011(14) -0.0010(15) 0.0016(15)
C17 0.022(2) 0.030(2) 0.0185(18) -0.0012(16) 0.0006(16) 0.0002(17)
C18 0.0175(19) 0.0176(19) 0.0190(18) -0.0032(14) -0.0018(15) -0.0047(15)
C19 0.0166(19) 0.029(2) 0.0145(17) -0.0011(15) -0.0042(14) 0.0003(15)
C20 0.033(2) 0.0169(19) 0.033(2) -0.0042(16) -0.0107(18) 0.0060(17)
C21 0.0214(19) 0.0153(18) 0.0146(17) -0.0029(14) 0.0022(15) 0.0036(15)
C22 0.022(2) 0.023(2) 0.0189(19) 0.0010(16) 0.0012(16) 0.0026(16)
C23 0.0164(19) 0.0186(19) 0.0175(18) -0.0015(14) -0.0013(15) 0.0029(14)
C24 0.0169(18) 0.0183(19) 0.0133(17) 0.0035(14) 0.0063(14) -0.0012(15)
C25 0.036(2) 0.025(2) 0.023(2) 0.0039(17) 0.0043(18) -0.0013(18)
C26 0.0132(18) 0.025(2) 0.0204(19) 0.0005(16) 0.0036(15) 0.0039(15)
C27 0.048(3) 0.033(2) 0.038(3) 0.016(2) 0.013(2) 0.001(2)
C28 0.033(3) 0.034(2) 0.038(2) 0.0058(19) 0.016(2) 0.000(2)
O1 0.0199(19) 0.032(2) 0.071(5) 0.004(4) -0.009(4) -0.0051(15)
O1A 0.0199(19) 0.032(2) 0.071(5) 0.004(4) -0.009(4) -0.0051(15)
O1W 0.089(12) 0.24(2) 0.123(15) 0.000 0.018(10) 0.000

loop_
_atom_type_symbol
_atom_type_description
_atom_type_scat_dispersion_real
_atom_type_scat_dispersion_imag
_atom_type_scat_source
C C 0.0033 0.0016 'International Tables Vol C Tables 4.2.6.8 and 6.1.1.4'
H H 0.0000 0.0000 'International Tables Vol C Tables 4.2.6.8 and 6.1.1.4'
N N 0.0061 0.0033 'International Tables Vol C Tables 4.2.6.8 and 6.1.1.4'
O O 0.0106 0.0060 'International Tables Vol C Tables 4.2.6.8 and 6.1.1.4'
Cd Cd -0.8075 1.2024 'International Tables Vol C Tables 4.2.6.8 and 6.1.1.4'

loop_
_geom_angle_atom_site_label_1
_geom_angle_atom_site_label_2
_geom_angle_atom_site_label_3
_geom_angle
_geom_angle_site_symmetry_1
_geom_angle_site_symmetry_3
O6 Cd1 N3 94.37(10) . .
O6 Cd1 O4 151.33(9) . .
N3 Cd1 O4 82.31(9) . .
O6 Cd1 O9 89.95(9) . 5_655
N3 Cd1 O9 152.09(9) . 5_655
O4 Cd1 O9 80.80(8) . 5_655
O6 Cd1 O8 81.72(9) . 1_455
N3 Cd1 O8 80.47(9) . 1_455
O4 Cd1 O8 125.24(9) . 1_455
O9 Cd1 O8 127.43(8) 5_655 1_455
O6 Cd1 O8 81.31(9) . 5_655
N3 Cd1 O8 153.36(9) . 5_655
O4 Cd1 O8 113.65(9) . 5_655
O9 Cd1 O8 54.53(8) 5_655 5_655
O8 Cd1 O8 72.90(9) 1_455 5_655
O6 Cd1 O5 155.70(8) . .
N3 Cd1 O5 99.74(9) . .
O4 Cd1 O5 51.35(8) . .
O9 Cd1 O5 86.78(8) 5_655 .
O8 Cd1 O5 81.24(8) 1_455 .
O8 Cd1 O5 77.20(8) 5_655 .
O6 Cd1 C24 86.43(9) . 5_655
N3 Cd1 C24 179.02(10) . 5_655
O4 Cd1 C24 96.71(9) . 5_655
O9 Cd1 C24 27.24(9) 5_655 5_655
O8 Cd1 C24 100.21(10) 1_455 5_655
O8 Cd1 C24 27.35(9) 5_655 5_655
O5 Cd1 C24 79.70(9) . 5_655
O4 Cd2 O1 93.04(17) . 1_655
O4 Cd2 N1 96.67(10) . 3
O1 Cd2 N1 109.26(17) 1_655 3
O4 Cd2 O1A 100.5(6) . 1_655
O1 Cd2 O1A 13.4(6) 1_655 1_655
N1 Cd2 O1A 97.2(6) 3 1_655
O4 Cd2 O10 117.05(9) . .
O1 Cd2 O10 144.8(2) 1_655 .
N1 Cd2 O10 86.29(10) 3 .
O1A Cd2 O10 141.7(7) 1_655 .
O4 Cd2 O3 147.76(9) . 1_655
O1 Cd2 O3 56.94(19) 1_655 1_655
N1 Cd2 O3 103.92(10) 3 1_655
O1A Cd2 O3 52.9(7) 1_655 1_655
O10 Cd2 O3 89.12(9) . 1_655
O4 Cd2 O7 83.54(9) . .
O1 Cd2 O7 114.83(17) 1_655 .
N1 Cd2 O7 135.85(10) 3 .
O1A Cd2 O7 126.4(6) 1_655 .
O10 Cd2 O7 55.94(8) . .
O3 Cd2 O7 97.97(9) 1_655 .
O4 Cd2 C1 121.61(11) . 1_655
O1 Cd2 C1 29.1(2) 1_655 1_655
N1 Cd2 C1 107.74(12) 3 1_655
O1A Cd2 C1 26.3(7) 1_655 1_655
O10 Cd2 C1 116.75(11) . 1_655
O3 Cd2 C1 27.89(10) 1_655 1_655
O7 Cd2 C1 109.42(11) . 1_655
O4 Cd2 C26 102.65(10) . .
O1 Cd2 C26 133.1(2) 1_655 .
N1 Cd2 C26 112.33(11) 3 .
O1A Cd2 C26 139.6(7) 1_655 .
O10 Cd2 C26 27.88(9) . .
O3 Cd2 C26 92.24(10) 1_655 .
O7 Cd2 C26 28.16(10) . .
C1 Cd2 C26 114.57(11) 1_655 .
C1 O3 Cd2 89.5(2) . 1_455
C21 O4 Cd2 151.2(2) . .
C21 O4 Cd1 100.3(2) . .
Cd2 O4 Cd1 108.18(10) . .
C21 O5 Cd1 87.6(2) . .
Cd1 O6 H6A 110(3) . .
Cd1 O6 H6B 111(3) . .
H6A O6 H6B 106(3) . .
C26 O7 Cd2 90.1(2) . .
C24 O8 Cd1 162.3(2) . 1_655
C24 O8 Cd1 90.3(2) . 5_655
Cd1 O8 Cd1 107.10(9) 1_655 5_655
C24 O9 Cd1 93.5(2) . 5_655
C26 O10 Cd2 91.5(2) . .
C8 N1 C25 116.6(3) . .
C8 N1 Cd2 119.9(2) . 3
C25 N1 Cd2 123.5(3) . 3
C22 N2 C19 126.7(3) . .
C22 N2 H2N 120(3) . .
C19 N2 H2N 113(3) . .
C5 N3 C16 117.7(3) . .
C5 N3 Cd1 117.5(2) . .
C16 N3 Cd1 124.4(2) . .
O1A C1 O3 119.4(15) . .
O1A C1 O1 24.8(11) . .
O3 C1 O1 121.4(5) . .
O1A C1 C3 117.4(15) . .
O3 C1 C3 118.6(3) . .
O1 C1 C3 119.9(5) . .
O1A C1 Cd2 61.4(14) . 1_455
O3 C1 Cd2 62.6(2) . 1_455
O1 C1 Cd2 59.0(4) . 1_455
C3 C1 Cd2 178.8(3) . 1_455
C28 C3 C18 119.7(4) . .
C28 C3 C1 119.4(4) . .
C18 C3 C1 120.9(3) . .
C10 C4 C27 119.3(4) . .
C10 C4 H4 120.3 . .
C27 C4 H4 120.3 . .
N3 C5 C11 123.5(3) . .
N3 C5 H5 118.3 . .
C11 C5 H5 118.3 . .
C20 C6 C14 119.8(3) . .
C20 C6 H6 120.1 . .
C14 C6 H6 120.1 . .
C11 C7 C15 119.4(3) . .
C11 C7 H7 120.3 . .
C15 C7 H7 120.3 . .
N1 C8 C17 124.2(3) . .
N1 C8 H8 117.9 . .
C17 C8 H8 117.9 . .
C14 C9 C23 119.4(3) . .
C14 C9 C24 115.5(3) . .
C23 C9 C24 125.1(3) . .
C18 C10 C4 119.9(4) . .
C18 C10 H10 120.0 . .
C4 C10 H10 120.0 . .
C5 C11 C7 118.6(3) . .
C5 C11 H11 120.7 . .
C7 C11 H11 120.7 . .
C25 C12 C19 119.9(4) . .
C25 C12 H12 120.0 . .
C19 C12 H12 120.0 . .
C20 C13 C23 120.5(4) . .
C20 C13 H13 119.8 . .
C23 C13 H13 119.8 . .
C6 C14 C9 120.7(3) . .
C6 C14 H14 119.6 . .
C9 C14 H14 119.6 . .
C7 C15 C16 118.1(3) . .
C7 C15 C22 117.2(3) . .
C16 C15 C22 124.7(3) . .
N3 C16 C15 122.8(3) . .
N3 C16 H16 118.6 . .
C15 C16 H16 118.6 . .
C8 C17 C19 118.9(4) . .
C8 C17 H17 120.5 . .
C19 C17 H17 120.6 . .
C10 C18 C3 120.2(3) . .
C10 C18 C21 120.2(3) . .
C3 C18 C21 119.4(3) . .
C17 C19 C12 117.4(3) . .
C17 C19 N2 124.4(3) . .
C12 C19 N2 118.2(3) . .
C13 C20 C6 120.3(3) . .
C13 C20 H20 119.9 . .
C6 C20 H20 119.9 . .
O5 C21 O4 120.6(3) . .
O5 C21 C18 121.4(3) . .
O4 C21 C18 118.0(3) . .
O2 C22 N2 123.1(3) . .
O2 C22 C15 120.2(3) . .
N2 C22 C15 116.6(3) . .
C9 C23 C13 119.2(3) . .
C9 C23 C26 121.9(3) . .
C13 C23 C26 118.8(3) . .
O9 C24 O8 121.4(3) . .
O9 C24 C9 118.7(3) . .
O8 C24 C9 119.5(3) . .
O9 C24 Cd1 59.27(17) . 5_655
O8 C24 Cd1 62.34(18) . 5_655
C9 C24 Cd1 168.3(2) . 5_655
N1 C25 C12 123.1(4) . .
N1 C25 H25 118.5 . .
C12 C25 H25 118.5 . .
O10 C26 O7 122.1(3) . .
O10 C26 C23 118.1(3) . .
O7 C26 C23 119.8(3) . .
O10 C26 Cd2 60.67(19) . .
O7 C26 Cd2 61.75(18) . .
C23 C26 Cd2 173.3(2) . .
C28 C27 C4 120.5(4) . .
C28 C27 H27 119.8 . .
C4 C27 H27 119.8 . .
C3 C28 C27 120.3(4) . .
C3 C28 H28 119.9 . .
C27 C28 H28 119.9 . .
C1 O1 Cd2 92.0(4) . 1_455
C1 O1A Cd2 92.3(16) . 1_455

loop_
_geom_bond_atom_site_label_1
_geom_bond_atom_site_label_2
_geom_bond_distance
_geom_bond_site_symmetry_2
Cd1 O6 2.294(3) .
Cd1 N3 2.317(3) .
Cd1 O4 2.356(2) .
Cd1 O9 2.357(2) 5_655
Cd1 O8 2.422(2) 1_455
Cd1 O8 2.424(2) 5_655
Cd1 O5 2.651(3) .
Cd1 C24 2.737(3) 5_655
Cd2 O4 2.228(3) .
Cd2 O1 2.280(8) 1_655
Cd2 N1 2.285(3) 3
Cd2 O1A 2.34(3) 1_655
Cd2 O10 2.341(3) .
Cd2 O3 2.361(3) 1_655
Cd2 O7 2.365(2) .
Cd2 C1 2.659(4) 1_655
Cd2 C26 2.685(4) .
O2 C22 1.211(4) .
O3 C1 1.244(5) .
O3 Cd2 2.361(3) 1_455
O4 C21 1.282(4) .
O5 C21 1.234(4) .
O6 H6A 0.859(18) .
O6 H6B 0.847(18) .
O7 C26 1.267(4) .
O8 C24 1.257(4) .
O8 Cd1 2.421(2) 1_655
O8 Cd1 2.424(2) 5_655
O9 C24 1.255(4) .
O9 Cd1 2.357(2) 5_655
O10 C26 1.256(4) .
N1 C8 1.340(5) .
N1 C25 1.342(5) .
N1 Cd2 2.285(3) 3
N2 C22 1.373(5) .
N2 C19 1.395(4) .
N2 H2N 0.887(19) .
N3 C5 1.335(5) .
N3 C16 1.341(4) .
C1 O1A 1.18(3) .
C1 O1 1.294(8) .
C1 C3 1.499(6) .
C1 Cd2 2.659(4) 1_455
C3 C28 1.373(5) .
C3 C18 1.400(5) .
C4 C10 1.392(5) .
C4 C27 1.393(6) .
C4 H4 0.9500 .
C5 C11 1.374(5) .
C5 H5 0.9500 .
C6 C20 1.381(6) .
C6 C14 1.383(5) .
C6 H6 0.9500 .
C7 C11 1.378(5) .
C7 C15 1.385(5) .
C7 H7 0.9500 .
C8 C17 1.376(5) .
C8 H8 0.9500 .
C9 C14 1.392(5) .
C9 C23 1.393(5) .
C9 C24 1.505(5) .
C10 C18 1.378(5) .
C10 H10 0.9500 .
C11 H11 0.9500 .
C12 C25 1.372(5) .
C12 C19 1.392(5) .
C12 H12 0.9500 .
C13 C20 1.377(6) .
C13 C23 1.401(5) .
C13 H13 0.9500 .
C14 H14 0.9500 .
C15 C16 1.392(5) .
C15 C22 1.502(5) .
C16 H16 0.9500 .
C17 C19 1.385(5) .
C17 H17 0.9525 .
C18 C21 1.504(5) .
C20 H20 0.9500 .
C23 C26 1.493(5) .
C24 Cd1 2.737(3) 5_655
C25 H25 0.9500 .
C27 C28 1.380(6) .
C27 H27 0.9500 .
C28 H28 0.9500 .
O1 Cd2 2.280(8) 1_455
O1A Cd2 2.34(3) 1_455

loop_
_geom_hbond_atom_site_label_D
_geom_hbond_atom_site_label_H
_geom_hbond_atom_site_label_A
_geom_hbond_distance_DH
_geom_hbond_distance_HA
_geom_hbond_distance_DA
_geom_hbond_angle_DHA
_geom_hbond_site_symmetry_A
O6 H6A O9 0.859(18) 1.881(19) 2.735(3) 173(4) .
O6 H6B O5 0.847(18) 2.056(19) 2.884(4) 165(3) 5
N2 H2N O3 0.887(19) 2.01(2) 2.872(4) 164(4) .

loop_
_geom_torsion_atom_site_label_1
_geom_torsion_atom_site_label_2
_geom_torsion_atom_site_label_3
_geom_torsion_atom_site_label_4
_geom_torsion
_geom_torsion_site_symmetry_1
_geom_torsion_site_symmetry_4
O1 Cd2 O4 C21 47.0(5) 1_655 .
N1 Cd2 O4 C21 -62.8(5) 3 .
O1A Cd2 O4 C21 35.8(8) 1_655 .
O10 Cd2 O4 C21 -152.0(4) . .
O3 Cd2 O4 C21 67.0(5) 1_655 .
O7 Cd2 O4 C21 161.7(5) . .
C1 Cd2 O4 C21 52.8(5) 1_655 .
C26 Cd2 O4 C21 -177.5(5) . .
O1 Cd2 O4 Cd1 -124.45(19) 1_655 .
N1 Cd2 O4 Cd1 125.74(12) 3 .
O1A Cd2 O4 Cd1 -135.7(6) 1_655 .
O10 Cd2 O4 Cd1 36.52(13) . .
O3 Cd2 O4 Cd1 -104.51(17) 1_655 .
O7 Cd2 O4 Cd1 -9.80(10) . .
C1 Cd2 O4 Cd1 -118.65(13) 1_655 .
C26 Cd2 O4 Cd1 11.02(13) . .
O6 Cd1 O4 C21 -164.6(2) . .
N3 Cd1 O4 C21 110.4(2) . .
O9 Cd1 O4 C21 -91.9(2) 5_655 .
O8 Cd1 O4 C21 37.8(2) 1_455 .
O8 Cd1 O4 C21 -47.4(2) 5_655 .
O5 Cd1 O4 C21 1.30(18) . .
C24 Cd1 O4 C21 -69.8(2) 5_655 .
O6 Cd1 O4 Cd2 11.2(2) . .
N3 Cd1 O4 Cd2 -73.79(11) . .
O9 Cd1 O4 Cd2 83.90(11) 5_655 .
O8 Cd1 O4 Cd2 -146.34(9) 1_455 .
O8 Cd1 O4 Cd2 128.45(10) 5_655 .
O5 Cd1 O4 Cd2 177.15(16) . .
C24 Cd1 O4 Cd2 106.10(11) 5_655 .
O6 Cd1 O5 C21 162.2(2) . .
N3 Cd1 O5 C21 -73.2(2) . .
O4 Cd1 O5 C21 -1.33(19) . .
O9 Cd1 O5 C21 79.5(2) 5_655 .
O8 Cd1 O5 C21 -151.9(2) 1_455 .
O8 Cd1 O5 C21 133.8(2) 5_655 .
C24 Cd1 O5 C21 106.0(2) 5_655 .
O4 Cd2 O7 C26 132.7(2) . .
O1 Cd2 O7 C26 -136.9(3) 1_655 .
N1 Cd2 O7 C26 39.8(3) 3 .
O1A Cd2 O7 C26 -128.9(8) 1_655 .
O10 Cd2 O7 C26 3.74(19) . .
O3 Cd2 O7 C26 -79.8(2) 1_655 .
C1 Cd2 O7 C26 -106.0(2) 1_655 .
O4 Cd2 O10 C26 -63.9(2) . .
O1 Cd2 O10 C26 81.7(3) 1_655 .
N1 Cd2 O10 C26 -159.5(2) 3 .
O1A Cd2 O10 C26 103.6(10) 1_655 .
O3 Cd2 O10 C26 96.5(2) 1_655 .
O7 Cd2 O10 C26 -3.78(19) . .
C1 Cd2 O10 C26 92.5(2) 1_655 .
O6 Cd1 N3 C5 4.2(3) . .
O4 Cd1 N3 C5 155.6(3) . .
O9 Cd1 N3 C5 102.4(3) 5_655 .
O8 Cd1 N3 C5 -76.6(3) 1_455 .
O8 Cd1 N3 C5 -75.1(3) 5_655 .
O5 Cd1 N3 C5 -155.9(3) . .
C24 Cd1 N3 C5 149(6) 5_655 .
O6 Cd1 N3 C16 176.4(3) . .
O4 Cd1 N3 C16 -32.2(3) . .
O9 Cd1 N3 C16 -85.4(3) 5_655 .
O8 Cd1 N3 C16 95.6(3) 1_455 .
O8 Cd1 N3 C16 97.1(3) 5_655 .
O5 Cd1 N3 C16 16.3(3) . .
C24 Cd1 N3 C16 -39(6) 5_655 .
Cd2 O3 C1 O1A -24.5(12) 1_455 .
Cd2 O3 C1 O1 4.2(5) 1_455 .
Cd2 O3 C1 C3 -179.8(3) 1_455 .
O1A C1 C3 C28 -24.7(13) . .
O3 C1 C3 C28 131.0(4) . .
O1 C1 C3 C28 -52.9(6) . .
Cd2 C1 C3 C28 -40(14) 1_455 .
O1A C1 C3 C18 158.2(12) . .
O3 C1 C3 C18 -46.0(6) . .
O1 C1 C3 C18 130.1(5) . .
Cd2 C1 C3 C18 143(14) 1_455 .
C16 N3 C5 C11 0.7(5) . .
Cd1 N3 C5 C11 173.5(3) . .
C25 N1 C8 C17 0.0(6) . .
Cd2 N1 C8 C17 -176.4(3) 3 .
C27 C4 C10 C18 2.0(6) . .
N3 C5 C11 C7 -1.3(6) . .
C15 C7 C11 C5 1.8(6) . .
C20 C6 C14 C9 -1.2(6) . .
C23 C9 C14 C6 -0.6(5) . .
C24 C9 C14 C6 -179.1(3) . .
C11 C7 C15 C16 -1.6(5) . .
C11 C7 C15 C22 176.1(3) . .
C5 N3 C16 C15 -0.5(5) . .
Cd1 N3 C16 C15 -172.8(3) . .
C7 C15 C16 N3 1.0(5) . .
C22 C15 C16 N3 -176.5(3) . .
N1 C8 C17 C19 1.5(6) . .
C4 C10 C18 C3 0.6(6) . .
C4 C10 C18 C21 -175.1(3) . .
C28 C3 C18 C10 -3.0(6) . .
C1 C3 C18 C10 174.1(4) . .
C28 C3 C18 C21 172.7(4) . .
C1 C3 C18 C21 -10.3(5) . .
C8 C17 C19 C12 -1.7(5) . .
C8 C17 C19 N2 178.6(4) . .
C25 C12 C19 C17 0.5(6) . .
C25 C12 C19 N2 -179.7(4) . .
C22 N2 C19 C17 9.0(6) . .
C22 N2 C19 C12 -170.8(4) . .
C23 C13 C20 C6 -0.8(6) . .
C14 C6 C20 C13 1.9(6) . .
Cd1 O5 C21 O4 2.2(3) . .
Cd1 O5 C21 C18 -176.7(3) . .
Cd2 O4 C21 O5 -174.3(3) . .
Cd1 O4 C21 O5 -2.5(4) . .
Cd2 O4 C21 C18 4.6(6) . .
Cd1 O4 C21 C18 176.4(2) . .
C10 C18 C21 O5 127.4(4) . .
C3 C18 C21 O5 -48.3(5) . .
C10 C18 C21 O4 -51.5(5) . .
C3 C18 C21 O4 132.8(4) . .
C19 N2 C22 O2 -2.4(6) . .
C19 N2 C22 C15 173.6(3) . .
C7 C15 C22 O2 -11.2(5) . .
C16 C15 C22 O2 166.4(4) . .
C7 C15 C22 N2 172.6(3) . .
C16 C15 C22 N2 -9.8(5) . .
C14 C9 C23 C13 1.7(5) . .
C24 C9 C23 C13 180.0(3) . .
C14 C9 C23 C26 -175.8(3) . .
C24 C9 C23 C26 2.5(5) . .
C20 C13 C23 C9 -1.0(5) . .
C20 C13 C23 C26 176.6(3) . .
Cd1 O9 C24 O8 -5.4(3) 5_655 .
Cd1 O9 C24 C9 166.7(3) 5_655 .
Cd1 O8 C24 O9 175.6(5) 1_655 .
Cd1 O8 C24 O9 5.2(3) 5_655 .
Cd1 O8 C24 C9 3.5(9) 1_655 .
Cd1 O8 C24 C9 -166.8(3) 5_655 .
Cd1 O8 C24 Cd1 170.3(8) 1_655 5_655
C14 C9 C24 O9 -85.3(4) . .
C23 C9 C24 O9 96.3(4) . .
C14 C9 C24 O8 86.9(4) . .
C23 C9 C24 O8 -91.5(4) . .
C14 C9 C24 Cd1 -8.7(14) . 5_655
C23 C9 C24 Cd1 172.9(10) . 5_655
C8 N1 C25 C12 -1.3(6) . .
Cd2 N1 C25 C12 175.0(3) 3 .
C19 C12 C25 N1 1.1(6) . .
Cd2 O10 C26 O7 6.9(4) . .
Cd2 O10 C26 C23 -172.5(3) . .
Cd2 O7 C26 O10 -6.8(3) . .
Cd2 O7 C26 C23 172.5(3) . .
C9 C23 C26 O10 152.1(3) . .
C13 C23 C26 O10 -25.4(5) . .
C9 C23 C26 O7 -27.3(5) . .
C13 C23 C26 O7 155.2(3) . .
C9 C23 C26 Cd2 74(2) . .
C13 C23 C26 Cd2 -103(2) . .
O4 Cd2 C26 O10 124.9(2) . .
O1 Cd2 C26 O10 -128.6(3) 1_655 .
N1 Cd2 C26 O10 22.2(2) 3 .
O1A Cd2 C26 O10 -111.5(8) 1_655 .
O3 Cd2 C26 O10 -83.9(2) 1_655 .
O7 Cd2 C26 O10 173.4(3) . .
C1 Cd2 C26 O10 -101.2(2) 1_655 .
O4 Cd2 C26 O7 -48.4(2) . .
O1 Cd2 C26 O7 58.1(3) 1_655 .
N1 Cd2 C26 O7 -151.20(19) 3 .
O1A Cd2 C26 O7 75.1(8) 1_655 .
O10 Cd2 C26 O7 -173.4(3) . .
O3 Cd2 C26 O7 102.8(2) 1_655 .
C1 Cd2 C26 O7 85.4(2) 1_655 .
O4 Cd2 C26 C23 -153(2) . .
O1 Cd2 C26 C23 -47(2) 1_655 .
N1 Cd2 C26 C23 104(2) 3 .
O1A Cd2 C26 C23 -30(2) 1_655 .
O10 Cd2 C26 C23 82(2) . .
O3 Cd2 C26 C23 -2(2) 1_655 .
O7 Cd2 C26 C23 -105(2) . .
C1 Cd2 C26 C23 -20(2) 1_655 .
C10 C4 C27 C28 -2.2(7) . .
C18 C3 C28 C27 2.8(6) . .
C1 C3 C28 C27 -174.3(4) . .
C4 C27 C28 C3 -0.2(7) . .
O1A C1 O1 Cd2 88(4) . 1_455
O3 C1 O1 Cd2 -4.4(5) . 1_455
C3 C1 O1 Cd2 179.7(3) . 1_455
O3 C1 O1A Cd2 24.8(12) . 1_455
O1 C1 O1A Cd2 -77(4) . 1_455
C3 C1 O1A Cd2 -179.6(3) . 1_455
